data_1508056
loop_
_publ_author_name
'Mulvey, Robert E.'
'Blair, Victoria L.'
'Clegg, William'
'Kennedy, Alan R.'
'Klett, Jan'
'Russo, Luca'

_publ_section_title
;
 Cleave and capture chemistry illustrated through bimetallic-induced
 fragmentation of tetrahydrofuran.
;
_journal_issue 7
_journal_name_full 'Nature chemistry'
_journal_page_first 588
_journal_page_last 591
_journal_paper_doi 10.1038/nchem.667
_journal_volume 2
_journal_year 2010
_chemical_formula_moiety 'C36 H72 Mn2 N4 Na2 O'
_chemical_formula_sum 'C36 H72 Mn2 N4 Na2 O'
_chemical_formula_weight 732.84
_chemical_name_systematic
;
 ?
;
_space_group_IT_number 14
_symmetry_cell_setting monoclinic
_symmetry_space_group_name_Hall '-P 2yn'
_symmetry_space_group_name_H-M 'P 1 21/n 1'
_atom_sites_solution_hydrogens geom
_atom_sites_solution_primary direct
_atom_sites_solution_secondary difmap
_audit_creation_method SHELXL-97
_cell_angle_alpha 90.00
_cell_angle_beta 107.15(3)
_cell_angle_gamma 90.00
_cell_formula_units_Z 2
_cell_length_a 11.985(2)
_cell_length_b 11.542(2)
_cell_length_c 15.364(3)
_cell_measurement_reflns_used 4888
_cell_measurement_temperature 150(2)
_cell_measurement_theta_max 27.5
_cell_measurement_theta_min 2.5
_cell_volume 2030.8(7)
_computing_cell_refinement EvalCCD
_computing_data_collection 'Nonius COLLECT'
_computing_data_reduction EvalCCD
_computing_molecular_graphics SHELXTL
_computing_publication_material 'SHELXTL and local programs'
_computing_structure_refinement SHELXTL
_computing_structure_solution SHELXTL
_diffrn_ambient_temperature 150(2)
_diffrn_measured_fraction_theta_full 0.992
_diffrn_measured_fraction_theta_max 0.992
_diffrn_measurement_device_type 'Nonius KappaCCD diffractometer'
_diffrn_measurement_method '\f and \w scans'
_diffrn_radiation_monochromator graphite
_diffrn_radiation_source 'fine-focus sealed tube'
_diffrn_radiation_type MoK\a
_diffrn_radiation_wavelength 0.71073
_diffrn_reflns_av_R_equivalents 0.0401
_diffrn_reflns_av_sigmaI/netI 0.0315
_diffrn_reflns_limit_h_max 14
_diffrn_reflns_limit_h_min -12
_diffrn_reflns_limit_k_max 13
_diffrn_reflns_limit_k_min -13
_diffrn_reflns_limit_l_max 15
_diffrn_reflns_limit_l_min -18
_diffrn_reflns_number 19712
_diffrn_reflns_theta_full 24.99
_diffrn_reflns_theta_max 24.99
_diffrn_reflns_theta_min 5.11
_diffrn_standards_number 0
_exptl_absorpt_coefficient_mu 0.674
_exptl_absorpt_correction_T_max 0.888
_exptl_absorpt_correction_T_min 0.784
_exptl_absorpt_correction_type multi-scan
_exptl_absorpt_process_details SADABS
_exptl_crystal_colour colourless
_exptl_crystal_density_diffrn 1.198
_exptl_crystal_density_method 'not measured'
_exptl_crystal_description block
_exptl_crystal_F_000 792
_exptl_crystal_size_max 0.38
_exptl_crystal_size_mid 0.36
_exptl_crystal_size_min 0.18
_refine_diff_density_max 0.308
_refine_diff_density_min -0.284
_refine_diff_density_rms 0.053
_refine_ls_extinction_method none
_refine_ls_goodness_of_fit_ref 1.066
_refine_ls_hydrogen_treatment constr
_refine_ls_matrix_type full
_refine_ls_number_parameters 213
_refine_ls_number_reflns 3539
_refine_ls_number_restraints 0
_refine_ls_restrained_S_all 1.066
_refine_ls_R_factor_all 0.0496
_refine_ls_R_factor_gt 0.0314
_refine_ls_shift/su_max 0.001
_refine_ls_shift/su_mean 0.000
_refine_ls_structure_factor_coef Fsqd
_refine_ls_weighting_details 'calc w=1/[\s^2^(Fo^2^)+(0.0300P)^2^+1.5204P] where P=(Fo^2^+2Fc^2^)/3'
_refine_ls_weighting_scheme calc
_refine_ls_wR_factor_gt 0.0708
_refine_ls_wR_factor_ref 0.0788
_reflns_number_gt 2809
_reflns_number_total 3539
_reflns_threshold_expression I>2\s(I)
_cod_data_source_file nchem.667-s2.cif
_cod_data_source_block
;
;
_cod_original_sg_symbol_H-M 'P 21/n'
_cod_database_code 1508056

loop_
_symmetry_equiv_pos_as_xyz
'x, y, z'
'-x+1/2, y+1/2, -z+1/2'
'-x, -y, -z'
'x-1/2, -y-1/2, z-1/2'

loop_
_atom_site_label
_atom_site_type_symbol
_atom_site_fract_x
_atom_site_fract_y
_atom_site_fract_z
_atom_site_U_iso_or_equiv
_atom_site_adp_type
_atom_site_occupancy
_atom_site_symmetry_multiplicity
_atom_site_calc_flag
_atom_site_refinement_flags
Mn Mn 0.44255(3) 0.36649(3) 0.42207(2) 0.01643(10) Uani 1 1 d .
Na Na 0.67712(8) 0.47508(8) 0.48101(6) 0.0306(2) Uani 1 1 d .
O O 0.5000 0.5000 0.5000 0.0220(5) Uani 1 2 d S
N1 N 0.58875(14) 0.31449(15) 0.38344(11) 0.0180(4) Uani 1 1 d .
N2 N 0.26941(14) 0.35030(15) 0.41802(11) 0.0190(4) Uani 1 1 d .
C1 C 0.64002(18) 0.20132(19) 0.42077(15) 0.0224(5) Uani 1 1 d .
C2 C 0.6728(2) 0.2100(2) 0.52527(15) 0.0289(5) Uani 1 1 d .
H2A H 0.7358 0.2667 0.5470 0.043 Uiso 1 1 calc R
H2B H 0.6990 0.1342 0.5522 0.043 Uiso 1 1 calc R
H2C H 0.6045 0.2349 0.5431 0.043 Uiso 1 1 calc R
C3 C 0.5556(2) 0.0975(2) 0.39246(18) 0.0315(6) Uani 1 1 d .
H3A H 0.4806 0.1169 0.4021 0.047 Uiso 1 1 calc R
H3B H 0.5891 0.0297 0.4294 0.047 Uiso 1 1 calc R
H3C H 0.5437 0.0799 0.3279 0.047 Uiso 1 1 calc R
C4 C 0.7537(2) 0.1747(2) 0.39656(17) 0.0322(6) Uani 1 1 d .
H4A H 0.8165 0.2264 0.4324 0.039 Uiso 1 1 calc R
H4B H 0.7776 0.0939 0.4141 0.039 Uiso 1 1 calc R
C5 C 0.7408(2) 0.1906(2) 0.29572(18) 0.0372(6) Uani 1 1 d .
H5A H 0.8171 0.1784 0.2844 0.045 Uiso 1 1 calc R
H5B H 0.6849 0.1330 0.2595 0.045 Uiso 1 1 calc R
C6 C 0.6969(2) 0.3124(2) 0.26715(16) 0.0311(6) Uani 1 1 d .
H6A H 0.6862 0.3217 0.2011 0.037 Uiso 1 1 calc R
H6B H 0.7567 0.3689 0.2999 0.037 Uiso 1 1 calc R
C7 C 0.58094(18) 0.33975(19) 0.28664(14) 0.0220(5) Uani 1 1 d .
C8 C 0.5592(2) 0.4698(2) 0.27144(16) 0.0296(5) Uani 1 1 d .
H8A H 0.4896 0.4918 0.2887 0.044 Uiso 1 1 calc R
H8B H 0.5472 0.4881 0.2070 0.044 Uiso 1 1 calc R
H8C H 0.6269 0.5128 0.3089 0.044 Uiso 1 1 calc R
C9 C 0.4797(2) 0.2771(2) 0.21571(15) 0.0306(6) Uani 1 1 d .
H9A H 0.4961 0.1938 0.2169 0.046 Uiso 1 1 calc R
H9B H 0.4724 0.3078 0.1548 0.046 Uiso 1 1 calc R
H9C H 0.4066 0.2900 0.2306 0.046 Uiso 1 1 calc R
C10 C 0.17572(18) 0.3956(2) 0.33917(14) 0.0221(5) Uani 1 1 d .
C11 C 0.1258(2) 0.3091(2) 0.26043(16) 0.0351(6) Uani 1 1 d .
H11A H 0.1902 0.2686 0.2463 0.053 Uiso 1 1 calc R
H11B H 0.0797 0.3513 0.2064 0.053 Uiso 1 1 calc R
H11C H 0.0759 0.2526 0.2787 0.053 Uiso 1 1 calc R
C12 C 0.2294(2) 0.4949(2) 0.29815(16) 0.0290(6) Uani 1 1 d .
H12A H 0.2658 0.5510 0.3459 0.044 Uiso 1 1 calc R
H12B H 0.1681 0.5333 0.2502 0.044 Uiso 1 1 calc R
H12C H 0.2886 0.4636 0.2722 0.044 Uiso 1 1 calc R
C13 C 0.07476(19) 0.4450(2) 0.37121(16) 0.0280(5) Uani 1 1 d .
H13A H 0.1015 0.5164 0.4069 0.034 Uiso 1 1 calc R
H13B H 0.0091 0.4660 0.3173 0.034 Uiso 1 1 calc R
C14 C 0.03184(19) 0.3586(2) 0.42946(16) 0.0319(6) Uani 1 1 d .
H14A H -0.0068 0.2927 0.3911 0.038 Uiso 1 1 calc R
H14B H -0.0265 0.3967 0.4540 0.038 Uiso 1 1 calc R
C15 C 0.1327(2) 0.3136(2) 0.50822(16) 0.0295(6) Uani 1 1 d .
H15A H 0.1033 0.2523 0.5408 0.035 Uiso 1 1 calc R
H15B H 0.1630 0.3776 0.5517 0.035 Uiso 1 1 calc R
C16 C 0.23325(18) 0.26427(19) 0.47589(14) 0.0218(5) Uani 1 1 d .
C17 C 0.1984(2) 0.1438(2) 0.43227(18) 0.0348(6) Uani 1 1 d .
H17A H 0.1230 0.1494 0.3851 0.052 Uiso 1 1 calc R
H17B H 0.1923 0.0888 0.4792 0.052 Uiso 1 1 calc R
H17C H 0.2580 0.1169 0.4049 0.052 Uiso 1 1 calc R
C18 C 0.33978(19) 0.2432(2) 0.55994(15) 0.0272(5) Uani 1 1 d .
H18A H 0.4017 0.2049 0.5409 0.041 Uiso 1 1 calc R
H18B H 0.3167 0.1937 0.6036 0.041 Uiso 1 1 calc R
H18C H 0.3685 0.3175 0.5887 0.041 Uiso 1 1 calc R

loop_
_atom_site_aniso_label
_atom_site_aniso_U_11
_atom_site_aniso_U_22
_atom_site_aniso_U_33
_atom_site_aniso_U_23
_atom_site_aniso_U_13
_atom_site_aniso_U_12
Mn 0.01427(16) 0.01667(17) 0.01915(17) -0.00338(14) 0.00618(12) -0.00104(14)
Na 0.0270(5) 0.0298(5) 0.0368(5) -0.0108(4) 0.0120(4) -0.0041(4)
O 0.0175(11) 0.0236(12) 0.0259(11) -0.0104(9) 0.0082(9) -0.0036(9)
N1 0.0175(9) 0.0190(9) 0.0192(9) -0.0007(8) 0.0082(7) 0.0018(7)
N2 0.0148(9) 0.0231(10) 0.0192(9) 0.0051(8) 0.0051(7) -0.0008(7)
C1 0.0187(11) 0.0214(12) 0.0272(12) -0.0013(10) 0.0069(10) 0.0027(9)
C2 0.0279(13) 0.0273(13) 0.0296(13) 0.0045(10) 0.0054(11) 0.0053(10)
C3 0.0294(13) 0.0228(13) 0.0415(14) -0.0018(11) 0.0090(11) 0.0004(10)
C4 0.0229(12) 0.0307(14) 0.0432(15) -0.0030(11) 0.0103(11) 0.0073(10)
C5 0.0302(14) 0.0434(16) 0.0437(15) -0.0123(13) 0.0200(12) 0.0060(12)
C6 0.0266(13) 0.0445(16) 0.0268(12) -0.0062(11) 0.0151(11) -0.0010(11)
C7 0.0201(11) 0.0284(13) 0.0198(11) -0.0024(9) 0.0093(9) 0.0007(9)
C8 0.0305(13) 0.0329(14) 0.0274(12) 0.0054(11) 0.0116(11) -0.0007(11)
C9 0.0264(13) 0.0418(15) 0.0227(12) -0.0047(11) 0.0060(10) -0.0023(11)
C10 0.0165(11) 0.0290(13) 0.0197(11) 0.0042(9) 0.0034(9) 0.0007(9)
C11 0.0290(13) 0.0489(17) 0.0240(12) -0.0028(12) 0.0029(11) -0.0028(12)
C12 0.0220(12) 0.0382(15) 0.0263(12) 0.0117(11) 0.0064(10) 0.0033(10)
C13 0.0190(11) 0.0363(14) 0.0284(12) 0.0067(11) 0.0067(10) 0.0047(10)
C14 0.0194(12) 0.0430(15) 0.0371(13) 0.0044(12) 0.0141(10) 0.0010(11)
C15 0.0244(12) 0.0364(14) 0.0312(13) 0.0090(11) 0.0137(10) -0.0009(11)
C16 0.0195(11) 0.0235(12) 0.0232(11) 0.0044(9) 0.0074(9) -0.0019(9)
C17 0.0328(14) 0.0268(14) 0.0431(14) 0.0011(12) 0.0087(12) -0.0073(11)
C18 0.0273(12) 0.0274(13) 0.0278(12) 0.0103(10) 0.0095(10) 0.0021(10)

loop_
_atom_type_symbol
_atom_type_description
_atom_type_scat_dispersion_real
_atom_type_scat_dispersion_imag
_atom_type_scat_source
C C 0.0033 0.0016 'International Tables Vol C Tables 4.2.6.8 and 6.1.1.4'
H H 0.0000 0.0000 'International Tables Vol C Tables 4.2.6.8 and 6.1.1.4'
N N 0.0061 0.0033 'International Tables Vol C Tables 4.2.6.8 and 6.1.1.4'
O O 0.0106 0.0060 'International Tables Vol C Tables 4.2.6.8 and 6.1.1.4'
Na Na 0.0362 0.0249 'International Tables Vol C Tables 4.2.6.8 and 6.1.1.4'
Mn Mn 0.3368 0.7283 'International Tables Vol C Tables 4.2.6.8 and 6.1.1.4'

loop_
_geom_angle_atom_site_label_1
_geom_angle_atom_site_label_2
_geom_angle_atom_site_label_3
_geom_angle
_geom_angle_site_symmetry_1
_geom_angle_site_symmetry_3
O Mn N1 103.12(5) . .
O Mn N2 105.06(5) . .
N1 Mn N2 151.81(7) . .
O Na N1 85.46(5) . .
O Na N2 84.01(5) . 3_666
N1 Na N2 169.35(7) . 3_666
Mn O Mn 180.0 . 3_666
Mn O Na 89.72(3) . .
Mn O Na 89.72(3) 3_666 3_666
Mn O Na 90.28(3) . 3_666
Mn O Na 90.28(3) 3_666 .
Na O Na 180.0 . 3_666
Mn N1 Na 81.67(6) . .
Mn N1 C1 115.32(12) . .
Mn N1 C7 114.49(13) . .
Na N1 C1 112.24(13) . .
Na N1 C7 110.79(13) . .
C1 N1 C7 117.02(16) . .
Mn N2 Na 80.65(6) . 3_666
Mn N2 C10 120.29(12) . .
Mn N2 C16 120.79(13) . .
Na N2 C10 102.45(13) 3_666 .
Na N2 C16 103.54(12) 3_666 .
C10 N2 C16 116.23(16) . .
N1 C1 C2 107.13(17) . .
N1 C1 C3 114.30(18) . .
N1 C1 C4 112.07(18) . .
C2 C1 C3 106.79(19) . .
C2 C1 C4 106.97(18) . .
C3 C1 C4 109.17(19) . .
C1 C4 C5 112.86(19) . .
C4 C5 C6 109.17(19) . .
C5 C6 C7 112.9(2) . .
N1 C7 C6 111.06(18) . .
N1 C7 C8 107.57(17) . .
N1 C7 C9 114.56(18) . .
C6 C7 C8 107.15(18) . .
C6 C7 C9 109.41(18) . .
C8 C7 C9 106.72(19) . .
N2 C10 C11 115.86(19) . .
N2 C10 C12 106.87(17) . .
N2 C10 C13 110.21(17) . .
C11 C10 C12 105.81(18) . .
C11 C10 C13 109.21(18) . .
C12 C10 C13 108.56(19) . .
C10 C13 C14 112.20(19) . .
C13 C14 C15 111.21(18) . .
C14 C15 C16 112.44(18) . .
N2 C16 C15 109.92(18) . .
N2 C16 C17 115.60(18) . .
N2 C16 C18 106.96(17) . .
C15 C16 C17 109.58(19) . .
C15 C16 C18 108.71(18) . .
C17 C16 C18 105.77(18) . .

loop_
_geom_bond_atom_site_label_1
_geom_bond_atom_site_label_2
_geom_bond_distance
_geom_bond_site_symmetry_2
Mn O 1.9484(5) .
Mn N1 2.0965(17) .
Mn N2 2.0661(17) .
Na O 2.2448(10) .
Na N1 2.422(2) .
Na N2 2.509(2) 3_666
O Mn 1.9483(5) 3_666
O Na 2.2447(10) 3_666
N1 C1 1.485(3) .
N1 C7 1.491(3) .
N2 Na 2.509(2) 3_666
N2 C10 1.483(3) .
N2 C16 1.480(3) .
C1 C2 1.540(3) .
C1 C3 1.546(3) .
C1 C4 1.546(3) .
C4 C5 1.522(4) .
C5 C6 1.519(4) .
C6 C7 1.539(3) .
C7 C8 1.529(3) .
C7 C9 1.550(3) .
C10 C11 1.546(3) .
C10 C12 1.537(3) .
C10 C13 1.543(3) .
C13 C14 1.526(3) .
C14 C15 1.527(3) .
C15 C16 1.541(3) .
C16 C17 1.546(3) .
C16 C18 1.544(3) .
